data_1566844
loop_
_publ_author_name
'Owatari, Yoshihiro'
'Iseki, Shuta'
'Ogata, Daiji'
'Yuasa, Junpei'

_publ_section_title
;
 Catalytic electron drives host--guest recognition
;
_journal_name_full 'Chemical Science'
_journal_paper_doi 10.1039/D2SC01342H
_journal_year 2022
_chemical_formula_sum 'C16 H11 N O2'
_chemical_formula_weight 249.26
_space_group_crystal_system orthorhombic
_space_group_IT_number 36
_space_group_name_Hall 'C 2c -2'
_space_group_name_H-M_alt 'C m c 21'
_atom_sites_solution_hydrogens geom
_audit_creation_method SHELXL-2016/6
_audit_update_record
;
2021-07-13 deposited with the CCDC.	2022-04-19 downloaded from the CCDC.
;
_cell_angle_alpha 90
_cell_angle_beta 90
_cell_angle_gamma 90
_cell_formula_units_Z 4
_cell_length_a 14.732(9)
_cell_length_b 10.702(7)
_cell_length_c 7.661(5)
_cell_measurement_reflns_used 2078
_cell_measurement_temperature 173(2)
_cell_measurement_theta_max 25.02
_cell_measurement_theta_min 2.35
_cell_volume 1207.8(13)
_computing_structure_refinement 'SHELXL-2016/6 (Sheldrick, 2016)'
_computing_structure_solution 'SHELXT 2014/5 (Sheldrick, 2014)'
_diffrn_ambient_temperature 173(2)
_diffrn_measured_fraction_theta_full 0.977
_diffrn_measured_fraction_theta_max 0.975
_diffrn_measurement_device_type 'Bruker APEX-II CCD'
_diffrn_measurement_method '\f and \w scans'
_diffrn_radiation_type MoK\a
_diffrn_radiation_wavelength 0.71073
_diffrn_reflns_av_R_equivalents 0.0262
_diffrn_reflns_av_unetI/netI 0.0312
_diffrn_reflns_Laue_measured_fraction_full 0.977
_diffrn_reflns_Laue_measured_fraction_max 0.975
_diffrn_reflns_limit_h_max 13
_diffrn_reflns_limit_h_min -17
_diffrn_reflns_limit_k_max 12
_diffrn_reflns_limit_k_min -11
_diffrn_reflns_limit_l_max 9
_diffrn_reflns_limit_l_min -9
_diffrn_reflns_number 2078
_diffrn_reflns_point_group_measured_fraction_full 0.934
_diffrn_reflns_point_group_measured_fraction_max 0.933
_diffrn_reflns_theta_full 25.020
_diffrn_reflns_theta_max 25.020
_diffrn_reflns_theta_min 2.352
_exptl_absorpt_coefficient_mu 0.091
_exptl_crystal_colour colorless
_exptl_crystal_density_diffrn 1.371
_exptl_crystal_description plate
_exptl_crystal_F_000 520
_exptl_crystal_size_max 0.7
_exptl_crystal_size_mid 0.4
_exptl_crystal_size_min 0.3
_refine_diff_density_max 0.261
_refine_diff_density_min -0.229
_refine_diff_density_rms 0.055
_refine_ls_abs_structure_details
;
 Flack x determined using 406 quotients [(I+)-(I-)]/[(I+)+(I-)]
 (Parsons, Flack and Wagner, Acta Cryst. B69 (2013) 249-259).
;
_refine_ls_abs_structure_Flack 0.4(5)
_refine_ls_extinction_coef 0.020(7)
_refine_ls_extinction_expression Fc^*^=kFc[1+0.001xFc^2^\l^3^/sin(2\q)]^-1/4^
_refine_ls_extinction_method 'SHELXL-2016/6 (Sheldrick 2016)'
_refine_ls_goodness_of_fit_ref 1.139
_refine_ls_hydrogen_treatment constr
_refine_ls_matrix_type full
_refine_ls_number_parameters 98
_refine_ls_number_reflns 1037
_refine_ls_number_restraints 1
_refine_ls_restrained_S_all 1.138
_refine_ls_R_factor_all 0.0488
_refine_ls_R_factor_gt 0.0466
_refine_ls_shift/su_max 0.000
_refine_ls_shift/su_mean 0.000
_refine_ls_structure_factor_coef Fsqd
_refine_ls_weighting_details 'w=1/[\s^2^(Fo^2^)+(0.1000P)^2^+0.4619P] where P=(Fo^2^+2Fc^2^)/3'
_refine_ls_weighting_scheme calc
_refine_ls_wR_factor_gt 0.1456
_refine_ls_wR_factor_ref 0.1485
_reflns_Friedel_coverage 0.767
_reflns_Friedel_fraction_full 0.884
_reflns_Friedel_fraction_max 0.884
_reflns_number_gt 984
_reflns_number_total 1037
_reflns_threshold_expression 'I > 2\s(I)'
_cod_data_source_file d2sc01342h3.cif
_cod_data_source_block CNAntr_0maa_aa_a
_cod_original_cell_volume 1208.0(13)
_cod_database_code 1566844
_shelx_shelxl_version_number 2016/6
_shelx_space_group_comment
;
The symmetry employed for this shelxl refinement is uniquely defined
by the following loop, which should always be used as a source of
symmetry information in preference to the above space-group names.
They are only intended as comments.
;

loop_
_space_group_symop_operation_xyz
'x, y, z'
'-x, -y, z+1/2'
'x, -y, z+1/2'
'-x, y, z'
'x+1/2, y+1/2, z'
'-x+1/2, -y+1/2, z+1/2'
'x+1/2, -y+1/2, z+1/2'
'-x+1/2, y+1/2, z'

loop_
_atom_site_label
_atom_site_type_symbol
_atom_site_fract_x
_atom_site_fract_y
_atom_site_fract_z
_atom_site_U_iso_or_equiv
_atom_site_adp_type
_atom_site_occupancy
_atom_site_site_symmetry_order
_atom_site_calc_flag
_atom_site_refinement_flags_posn
_atom_site_refinement_flags_adp
_atom_site_refinement_flags_occupancy
_atom_site_disorder_assembly
_atom_site_disorder_group
O001 O 0.500000 0.1558(3) 0.8092(5) 0.0364(9) Uani 1 2 d S T P . .
O002 O 0.500000 0.5813(3) 0.4400(6) 0.0674(15) Uani 1 2 d S T P . .
C1 C 0.500000 0.2185(4) 0.6463(5) 0.0254(10) Uani 1 2 d S T P . .
C004 C 0.5861(2) 0.2932(3) 0.6199(4) 0.0289(8) Uani 1 1 d . . . . .
N005 N 0.500000 0.1862(5) 0.1915(7) 0.0517(13) Uani 1 2 d S T P . .
C006 C 0.500000 0.1511(3) 0.3326(6) 0.0310(11) Uani 1 2 d S T P . .
C007 C 0.5860(2) 0.4112(3) 0.5436(4) 0.0361(9) Uani 1 1 d . . . . .
C008 C 0.500000 0.1083(4) 0.5130(6) 0.0298(10) Uani 1 2 d S T P . .
H00A H 0.553210 0.056861 0.532741 0.036 Uiso 0.5 1 calc R U P . .
H00B H 0.446790 0.056861 0.532741 0.036 Uiso 0.5 1 calc R U P . .
C009 C 0.500000 0.4757(4) 0.5008(6) 0.0396(13) Uani 1 2 d S T P . .
C00A C 0.6682(2) 0.2385(4) 0.6671(5) 0.0458(11) Uani 1 1 d . . . . .
H00C H 0.668919 0.160131 0.719506 0.055 Uiso 1 1 calc R U . . .
C00B C 0.6687(4) 0.4720(4) 0.5130(6) 0.0639(15) Uani 1 1 d . . . . .
H00D H 0.669011 0.551010 0.462498 0.077 Uiso 1 1 calc R U . . .
C00C C 0.7499(3) 0.3019(6) 0.6353(7) 0.0743(18) Uani 1 1 d . . . . .
H00E H 0.804842 0.265920 0.667777 0.089 Uiso 1 1 calc R U . . .
C00D C 0.7488(3) 0.4162(6) 0.5568(8) 0.083(2) Uani 1 1 d . . . . .
H00F H 0.803238 0.456563 0.532755 0.100 Uiso 1 1 calc R U . . .

loop_
_atom_site_aniso_label
_atom_site_aniso_U_11
_atom_site_aniso_U_22
_atom_site_aniso_U_33
_atom_site_aniso_U_23
_atom_site_aniso_U_13
_atom_site_aniso_U_12
O001 0.061(2) 0.0237(15) 0.0244(18) 0.0029(12) 0.000 0.000
O002 0.132(4) 0.0258(16) 0.044(2) 0.0120(17) 0.000 0.000
C1 0.036(2) 0.0185(18) 0.021(2) -0.0022(14) 0.000 0.000
C004 0.0331(19) 0.0288(16) 0.0249(15) -0.0092(12) -0.0003(12) -0.0016(12)
N005 0.084(4) 0.043(2) 0.028(2) -0.005(2) 0.000 0.000
C006 0.044(3) 0.026(2) 0.023(2) -0.0072(18) 0.000 0.000
C007 0.052(2) 0.0298(16) 0.0263(18) -0.0048(13) 0.0086(13) -0.0131(13)
C008 0.043(3) 0.0200(18) 0.026(2) -0.0004(16) 0.000 0.000
C009 0.077(4) 0.020(2) 0.0221(19) 0.0001(16) 0.000 0.000
C00A 0.037(2) 0.051(2) 0.049(2) -0.0244(18) -0.0101(16) 0.0055(15)
C00B 0.083(4) 0.057(2) 0.052(2) -0.021(2) 0.028(2) -0.043(2)
C00C 0.036(2) 0.095(4) 0.092(4) -0.056(3) -0.004(2) -0.006(2)
C00D 0.051(3) 0.105(4) 0.094(4) -0.059(4) 0.030(3) -0.044(3)

loop_
_atom_type_symbol
_atom_type_description
_atom_type_scat_dispersion_real
_atom_type_scat_dispersion_imag
_atom_type_scat_source
C C 0.0033 0.0016 'International Tables Vol C Tables 4.2.6.8 and 6.1.1.4'
H H 0.0000 0.0000 'International Tables Vol C Tables 4.2.6.8 and 6.1.1.4'
N N 0.0061 0.0033 'International Tables Vol C Tables 4.2.6.8 and 6.1.1.4'
O O 0.0106 0.0060 'International Tables Vol C Tables 4.2.6.8 and 6.1.1.4'

loop_
_geom_angle_atom_site_label_1
_geom_angle_atom_site_label_2
_geom_angle_atom_site_label_3
_geom_angle
_geom_angle_site_symmetry_1
_geom_angle_site_symmetry_3
_geom_angle_publ_flag
O001 C1 C004 111.6(2) . 4_655 ?
O001 C1 C004 111.6(2) . . ?
C004 C1 C004 114.0(4) 4_655 . ?
O001 C1 C008 102.7(3) . . ?
C004 C1 C008 108.2(2) 4_655 . ?
C004 C1 C008 108.2(2) . . ?
C007 C004 C00A 119.5(3) . . ?
C007 C004 C1 122.3(3) . . ?
C00A C004 C1 118.2(3) . . ?
N005 C006 C008 179.2(4) . . ?
C004 C007 C00B 119.4(4) . . ?
C004 C007 C009 121.2(3) . . ?
C00B C007 C009 119.4(4) . . ?
C006 C008 C1 112.6(3) . . ?
C006 C008 H00A 109.1 . . ?
C1 C008 H00A 109.1 . . ?
C006 C008 H00B 109.1 . . ?
C1 C008 H00B 109.1 . . ?
H00A C008 H00B 107.8 . . ?
O002 C009 C007 121.06(18) . . ?
O002 C009 C007 121.06(18) . 4_655 ?
C007 C009 C007 117.8(4) . 4_655 ?
C004 C00A C00C 119.8(4) . . ?
C004 C00A H00C 120.1 . . ?
C00C C00A H00C 120.1 . . ?
C00D C00B C007 120.5(4) . . ?
C00D C00B H00D 119.8 . . ?
C007 C00B H00D 119.8 . . ?
C00D C00C C00A 120.0(5) . . ?
C00D C00C H00E 120.0 . . ?
C00A C00C H00E 120.0 . . ?
C00C C00D C00B 120.8(4) . . ?
C00C C00D H00F 119.6 . . ?
C00B C00D H00F 119.6 . . ?

loop_
_geom_bond_atom_site_label_1
_geom_bond_atom_site_label_2
_geom_bond_distance
_geom_bond_site_symmetry_2
_geom_bond_publ_flag
O001 C1 1.417(5) . ?
O002 C009 1.223(6) . ?
C1 C004 1.513(4) 4_655 ?
C1 C004 1.513(4) . ?
C1 C008 1.560(5) . ?
C004 C007 1.392(5) . ?
C004 C00A 1.391(5) . ?
N005 C006 1.144(7) . ?
C006 C008 1.456(6) . ?
C007 C00B 1.401(5) . ?
C007 C009 1.479(4) . ?
C008 H00A 0.9700 . ?
C008 H00B 0.9700 . ?
C00A C00C 1.403(6) . ?
C00A H00C 0.9300 . ?
C00B C00D 1.364(8) . ?
C00B H00D 0.9300 . ?
C00C C00D 1.363(9) . ?
C00C H00E 0.9300 . ?
C00D H00F 0.9300 . ?
